data_7233533
loop_
_publ_author_name
'Dash, Sibananda G.'
'Thakur, Tejender S.'

_publ_section_title
;
 Cation&#x2219;&#x2219;&#x2219;Cation Hydrogen Bonds in Synephrine Salts:
 A Typical Interaction in an Unusual Environment.
;
_journal_name_full 'Physical Chemistry Chemical Physics'
_journal_paper_doi 10.1039/C9CP03164B
_journal_year 2019
_chemical_formula_moiety 'C9 H14 N O2, 0.5(C4 H4 O4)'
_chemical_formula_sum 'C11 H16 N O4'
_chemical_formula_weight 226.25
_chemical_name_common '(+/-)-Synephrine Succinic Acid (1:0.5) Salt'
_chemical_name_systematic '(+/-)-Synephrine Succinic Acid (1:0.5) Salt'
_space_group_crystal_system triclinic
_space_group_IT_number 2
_space_group_name_Hall '-P 1'
_space_group_name_H-M_alt 'P -1'
_symmetry_space_group_name_Hall '-P 1'
_symmetry_space_group_name_H-M 'P -1'
_atom_sites_solution_hydrogens mixed
_audit_creation_method SHELXL-2014/7
_audit_update_record
;
2017-03-01 deposited with the CCDC.    2019-08-27 downloaded from the CCDC.
;
_cell_angle_alpha 99.477(7)
_cell_angle_beta 93.462(7)
_cell_angle_gamma 107.504(8)
_cell_formula_units_Z 2
_cell_length_a 5.8474(10)
_cell_length_b 8.9093(15)
_cell_length_c 11.586(2)
_cell_measurement_reflns_used 3400
_cell_measurement_temperature 293(2)
_cell_measurement_theta_max 27.5
_cell_measurement_theta_min 3.3
_cell_volume 563.89(17)
_computing_cell_refinement
;
CrystalClear-SM Expert 2.1 b28 (Rigaku, 2013)
;
_computing_data_collection
;
CrystalClear-SM Expert 2.1 b28 (Rigaku, 2013)
;
_computing_data_reduction
;
CrystalClear-SM Expert 2.1 b28 (Rigaku, 2013)
;
_computing_structure_refinement 'SHELXL-2014/7 (Sheldrick, 2014)'
_computing_structure_solution 'SHELXL-2014/7 (Sheldrick, 2014)'
_diffrn_ambient_temperature 293(2)
_diffrn_detector CCD
_diffrn_detector_area_resol_mean 28.5714
_diffrn_measured_fraction_theta_full 0.963
_diffrn_measured_fraction_theta_max 0.946
_diffrn_measurement_details
;
scan:
    Number of images: 200
               Slice: -30.0000 - 70.0000
         Image width: 0.5000
            Exp time: 4.0000
       Rotation axis: Omega
               Omega: 0.0000
               Kappa: 60.0000
                 Phi: 0.0000
                 XTD: 44.7431
              2theta: -19.6764
scan:
    Number of images: 200
               Slice: -30.0000 - 70.0000
         Image width: 0.5000
            Exp time: 4.0000
       Rotation axis: Omega
               Omega: 0.0000
               Kappa: 60.0000
                 Phi: 90.0000
                 XTD: 44.7431
              2theta: -19.6764
scan:
    Number of images: 200
               Slice: -110.0000 - -10.0000
         Image width: 0.5000
            Exp time: 4.0000
       Rotation axis: Omega
               Omega: 0.0000
               Kappa: -60.0000
                 Phi: 180.0000
                 XTD: 44.7431
              2theta: -19.6764
scan:
    Number of images: 200
               Slice: -110.0000 - -10.0000
         Image width: 0.5000
            Exp time: 4.0000
       Rotation axis: Omega
               Omega: 0.0000
               Kappa: -60.0000
                 Phi: 270.0000
                 XTD: 44.7431
              2theta: -19.6764

;
_diffrn_measurement_device
;
AFC12 (Right): Kappa 3 circle
;
_diffrn_measurement_device_type
;
Rigaku Saturn724+ (4x4 bin mode)
;
_diffrn_measurement_method 'profile data from \w-scans'
_diffrn_measurement_specimen_support Loop
_diffrn_orient_matrix_type XPlain
_diffrn_orient_matrix_UB_11 0.133807
_diffrn_orient_matrix_UB_12 -0.045520
_diffrn_orient_matrix_UB_13 0.013956
_diffrn_orient_matrix_UB_21 -0.057890
_diffrn_orient_matrix_UB_22 -0.077897
_diffrn_orient_matrix_UB_23 -0.076402
_diffrn_orient_matrix_UB_31 0.106511
_diffrn_orient_matrix_UB_32 0.079005
_diffrn_orient_matrix_UB_33 -0.041607
_diffrn_radiation_monochromator Confocal
_diffrn_radiation_type 'Mo K\a'
_diffrn_radiation_wavelength 0.71075
_diffrn_reflns_av_R_equivalents 0.0499
_diffrn_reflns_av_unetI/netI 0.0648
_diffrn_reflns_Laue_measured_fraction_full 0.963
_diffrn_reflns_Laue_measured_fraction_max 0.946
_diffrn_reflns_limit_h_max 6
_diffrn_reflns_limit_h_min -7
_diffrn_reflns_limit_k_max 11
_diffrn_reflns_limit_k_min -8
_diffrn_reflns_limit_l_max 15
_diffrn_reflns_limit_l_min -13
_diffrn_reflns_number 4544
_diffrn_reflns_point_group_measured_fraction_full 0.963
_diffrn_reflns_point_group_measured_fraction_max 0.946
_diffrn_reflns_theta_full 25.242
_diffrn_reflns_theta_max 27.483
_diffrn_reflns_theta_min 2.443
_diffrn_reflns_transf_matrix_11 0.133807
_diffrn_reflns_transf_matrix_12 -0.045520
_diffrn_reflns_transf_matrix_13 0.013956
_diffrn_reflns_transf_matrix_21 -0.057890
_diffrn_reflns_transf_matrix_22 -0.077897
_diffrn_reflns_transf_matrix_23 -0.076402
_diffrn_reflns_transf_matrix_31 0.106511
_diffrn_reflns_transf_matrix_32 0.079005
_diffrn_reflns_transf_matrix_33 -0.041607
_diffrn_source MicroMax003_Mo
_exptl_absorpt_coefficient_mu 0.101
_exptl_absorpt_correction_T_max 0.988
_exptl_absorpt_correction_T_min 0.557
_exptl_absorpt_correction_type multi-scan
_exptl_absorpt_process_details 'REQAB (Rigaku, 1998)'
_exptl_crystal_colour Colorless
_exptl_crystal_density_diffrn 1.332
_exptl_crystal_description Block
_exptl_crystal_F_000 242
_exptl_crystal_recrystallization_method 'Re-crystallisation from solvent: Methnol'
_exptl_crystal_size_max 0.230
_exptl_crystal_size_mid 0.210
_exptl_crystal_size_min 0.090
_refine_diff_density_max 0.219
_refine_diff_density_min -0.224
_refine_diff_density_rms 0.053
_refine_ls_extinction_method none
_refine_ls_goodness_of_fit_ref 1.044
_refine_ls_hydrogen_treatment mixed
_refine_ls_matrix_type full
_refine_ls_number_parameters 162
_refine_ls_number_reflns 2453
_refine_ls_number_restraints 0
_refine_ls_restrained_S_all 1.044
_refine_ls_R_factor_all 0.0975
_refine_ls_R_factor_gt 0.0604
_refine_ls_shift/su_max 0.000
_refine_ls_shift/su_mean 0.000
_refine_ls_structure_factor_coef Fsqd
_refine_ls_weighting_details 'w=1/[\s^2^(Fo^2^)+(0.0676P)^2^+0.1458P] where P=(Fo^2^+2Fc^2^)/3'
_refine_ls_weighting_scheme calc
_refine_ls_wR_factor_gt 0.1445
_refine_ls_wR_factor_ref 0.1628
_reflns_Friedel_coverage 0.000
_reflns_number_gt 1539
_reflns_number_total 2453
_reflns_threshold_expression 'I > 2\s(I)'
_cod_data_source_file c9cp03164b2.cif
_cod_data_source_block 1d
_cod_database_code 7233533
_shelx_shelxl_version_number 2014/7
_shelx_space_group_comment
;
The symmetry employed for this shelxl refinement is uniquely defined
by the following loop, which should always be used as a source of
symmetry information in preference to the above space-group names.
They are only intended as comments.
;
_shelx_estimated_absorpt_t_min 0.977
_shelx_estimated_absorpt_t_max 0.991

loop_
_space_group_symop_operation_xyz
'x, y, z'
'-x, -y, -z'

loop_
_atom_site_label
_atom_site_type_symbol
_atom_site_fract_x
_atom_site_fract_y
_atom_site_fract_z
_atom_site_U_iso_or_equiv
_atom_site_adp_type
_atom_site_occupancy
_atom_site_site_symmetry_order
_atom_site_calc_flag
_atom_site_refinement_flags_posn
_atom_site_refinement_flags_adp
C1 C 0.2228(4) 0.2795(3) 0.5800(2) 0.0390(6) Uani 1 1 d . .
C2 C 0.0357(5) 0.3014(3) 0.5134(2) 0.0447(6) Uani 1 1 d . .
H2 H -0.0430 0.3714 0.5468 0.054 Uiso 1 1 calc R U
C3 C -0.0368(5) 0.2211(3) 0.3981(2) 0.0505(7) Uani 1 1 d . .
H3 H -0.1625 0.2381 0.3546 0.061 Uiso 1 1 calc R U
C4 C 0.0760(4) 0.1160(3) 0.3473(2) 0.0402(6) Uani 1 1 d . .
C5 C 0.2702(5) 0.0988(3) 0.4109(2) 0.0521(7) Uani 1 1 d . .
H5 H 0.3539 0.0330 0.3760 0.062 Uiso 1 1 calc R U
C6 C 0.3410(5) 0.1784(3) 0.5257(2) 0.0511(7) Uani 1 1 d . .
H6 H 0.4709 0.1642 0.5679 0.061 Uiso 1 1 calc R U
C7 C 0.2957(4) 0.3536(3) 0.7098(2) 0.0412(6) Uani 1 1 d . .
H7 H 0.3098 0.2690 0.7516 0.049 Uiso 1 1 calc R U
C8 C 0.5365(4) 0.4852(3) 0.7317(2) 0.0404(6) Uani 1 1 d . .
H8A H 0.6580 0.4454 0.6960 0.049 Uiso 1 1 calc R U
H8B H 0.5243 0.5745 0.6966 0.049 Uiso 1 1 calc R U
C9 C 0.8516(5) 0.6559(3) 0.8960(2) 0.0513(7) Uani 1 1 d . .
H9A H 0.8649 0.7488 0.8619 0.062 Uiso 1 1 calc R U
H9B H 0.9696 0.6075 0.8688 0.062 Uiso 1 1 calc R U
H9C H 0.8791 0.6869 0.9803 0.062 Uiso 1 1 calc R U
C10 C 0.6475(4) 0.1691(3) 0.91383(19) 0.0343(5) Uani 1 1 d . .
C11 C 0.5763(5) 0.0083(3) 0.9509(2) 0.0479(7) Uani 1 1 d . .
H11A H 0.4906 -0.0727 0.8829 0.057 Uiso 1 1 calc R U
H11B H 0.7227 -0.0148 0.9737 0.057 Uiso 1 1 calc R U
N3 N 0.6071(4) 0.5393(2) 0.86076(17) 0.0375(5) Uani 1 1 d . .
O1 O -0.0081(4) 0.0323(2) 0.23533(16) 0.0554(5) Uani 1 1 d . .
O2 O 0.1272(3) 0.4213(2) 0.76191(16) 0.0502(5) Uani 1 1 d . .
O4 O 0.5796(3) 0.28006(18) 0.96484(14) 0.0444(5) Uani 1 1 d . .
O5 O 0.7752(3) 0.18259(19) 0.82949(15) 0.0509(5) Uani 1 1 d . .
H1A H 0.087(6) -0.028(4) 0.219(3) 0.081(11) Uiso 1 1 d . .
H2A H 0.015(8) 0.335(5) 0.781(4) 0.125(16) Uiso 1 1 d . .
H3A H 0.498(5) 0.587(3) 0.892(3) 0.061(8) Uiso 1 1 d . .
H3B H 0.596(5) 0.447(3) 0.895(2) 0.052(7) Uiso 1 1 d . .

loop_
_atom_site_aniso_label
_atom_site_aniso_U_11
_atom_site_aniso_U_22
_atom_site_aniso_U_33
_atom_site_aniso_U_23
_atom_site_aniso_U_13
_atom_site_aniso_U_12
C1 0.0426(13) 0.0334(12) 0.0426(13) 0.0090(10) 0.0122(10) 0.0124(11)
C2 0.0505(15) 0.0467(14) 0.0466(14) 0.0094(11) 0.0149(12) 0.0276(12)
C3 0.0528(16) 0.0597(17) 0.0470(15) 0.0082(13) 0.0062(12) 0.0305(14)
C4 0.0463(14) 0.0366(13) 0.0382(13) 0.0081(10) 0.0134(11) 0.0118(11)
C5 0.0611(17) 0.0476(15) 0.0559(16) 0.0008(13) 0.0139(13) 0.0331(14)
C6 0.0520(16) 0.0574(16) 0.0517(16) 0.0020(13) 0.0035(12) 0.0333(13)
C7 0.0449(14) 0.0396(13) 0.0423(13) 0.0078(11) 0.0140(11) 0.0162(11)
C8 0.0446(14) 0.0436(13) 0.0348(12) 0.0093(10) 0.0122(10) 0.0140(11)
C9 0.0512(16) 0.0469(15) 0.0533(16) 0.0008(12) 0.0099(12) 0.0158(13)
C10 0.0407(13) 0.0290(11) 0.0332(12) 0.0042(9) 0.0075(10) 0.0113(10)
C11 0.0625(17) 0.0358(13) 0.0510(15) 0.0086(11) 0.0252(13) 0.0201(12)
N3 0.0439(12) 0.0357(11) 0.0365(11) 0.0069(9) 0.0126(9) 0.0163(10)
O1 0.0682(13) 0.0569(12) 0.0429(11) 0.0026(9) 0.0088(9) 0.0255(10)
O2 0.0514(11) 0.0471(11) 0.0535(11) 0.0041(9) 0.0221(9) 0.0174(9)
O4 0.0642(11) 0.0331(8) 0.0426(9) 0.0082(7) 0.0191(8) 0.0224(8)
O5 0.0650(12) 0.0404(10) 0.0484(10) 0.0090(8) 0.0292(9) 0.0137(9)

loop_
_atom_type_symbol
_atom_type_description
_atom_type_scat_dispersion_real
_atom_type_scat_dispersion_imag
_atom_type_scat_source
C C 0.0033 0.0016 'International Tables Vol C Tables 4.2.6.8 and 6.1.1.4'
H H 0.0000 0.0000 'International Tables Vol C Tables 4.2.6.8 and 6.1.1.4'
N N 0.0061 0.0033 'International Tables Vol C Tables 4.2.6.8 and 6.1.1.4'
O O 0.0106 0.0060 'International Tables Vol C Tables 4.2.6.8 and 6.1.1.4'

loop_
_geom_angle_atom_site_label_1
_geom_angle_atom_site_label_2
_geom_angle_atom_site_label_3
_geom_angle
_geom_angle_site_symmetry_1
C2 C1 C6 117.6(2) .
C2 C1 C7 123.3(2) .
C6 C1 C7 119.0(2) .
C1 C2 C3 121.2(2) .
C1 C2 H2 119.4 .
C3 C2 H2 119.4 .
C4 C3 C2 120.4(2) .
C4 C3 H3 119.8 .
C2 C3 H3 119.8 .
O1 C4 C3 118.9(2) .
O1 C4 C5 122.1(2) .
C3 C4 C5 119.0(2) .
C6 C5 C4 120.3(2) .
C6 C5 H5 119.8 .
C4 C5 H5 119.8 .
C5 C6 C1 121.4(2) .
C5 C6 H6 119.3 .
C1 C6 H6 119.3 .
O2 C7 C8 106.59(19) .
O2 C7 C1 113.6(2) .
C8 C7 C1 112.36(19) .
O2 C7 H7 108.0 .
C8 C7 H7 108.0 .
C1 C7 H7 108.0 .
N3 C8 C7 109.08(19) .
N3 C8 H8A 109.9 .
C7 C8 H8A 109.9 .
N3 C8 H8B 109.9 .
C7 C8 H8B 109.9 .
H8A C8 H8B 108.3 .
N3 C9 H9A 109.5 .
N3 C9 H9B 109.5 .
H9A C9 H9B 109.5 .
N3 C9 H9C 109.5 .
H9A C9 H9C 109.5 .
H9B C9 H9C 109.5 .
O4 C10 O5 123.2(2) .
O4 C10 C11 120.3(2) .
O5 C10 C11 116.46(19) .
C11 C11 C10 116.5(2) 2_657
C11 C11 H11A 108.2 2_657
C10 C11 H11A 108.2 .
C11 C11 H11B 108.2 2_657
C10 C11 H11B 108.2 .
H11A C11 H11B 107.3 .
C9 N3 C8 115.3(2) .
C9 N3 H3A 107.7(18) .
C8 N3 H3A 108.4(18) .
C9 N3 H3B 108.9(16) .
C8 N3 H3B 108.3(15) .
H3A N3 H3B 108(2) .
C4 O1 H1A 105(2) .
C7 O2 H2A 103(2) .

loop_
_geom_bond_atom_site_label_1
_geom_bond_atom_site_label_2
_geom_bond_distance
_geom_bond_site_symmetry_2
C1 C2 1.380(3) .
C1 C6 1.388(3) .
C1 C7 1.519(3) .
C2 C3 1.382(3) .
C2 H2 0.9300 .
C3 C4 1.376(3) .
C3 H3 0.9300 .
C4 O1 1.366(3) .
C4 C5 1.377(4) .
C5 C6 1.375(4) .
C5 H5 0.9300 .
C6 H6 0.9300 .
C7 O2 1.417(3) .
C7 C8 1.513(3) .
C7 H7 0.9800 .
C8 N3 1.485(3) .
C8 H8A 0.9700 .
C8 H8B 0.9700 .
C9 N3 1.479(3) .
C9 H9A 0.9600 .
C9 H9B 0.9600 .
C9 H9C 0.9600 .
C10 O4 1.248(2) .
C10 O5 1.265(3) .
C10 C11 1.508(3) .
C11 C11 1.487(5) 2_657
C11 H11A 0.9700 .
C11 H11B 0.9700 .
N3 H3A 0.93(3) .
N3 H3B 0.96(3) .
O1 H1A 0.89(3) .
O2 H2A 0.92(4) .

loop_
_geom_torsion_atom_site_label_1
_geom_torsion_atom_site_label_2
_geom_torsion_atom_site_label_3
_geom_torsion_atom_site_label_4
_geom_torsion
_geom_torsion_site_symmetry_4
C6 C1 C2 C3 2.3(4) .
C7 C1 C2 C3 -174.6(2) .
C1 C2 C3 C4 0.5(4) .
C2 C3 C4 O1 176.7(2) .
C2 C3 C4 C5 -3.5(4) .
O1 C4 C5 C6 -176.4(2) .
C3 C4 C5 C6 3.8(4) .
C4 C5 C6 C1 -1.0(4) .
C2 C1 C6 C5 -2.0(4) .
C7 C1 C6 C5 175.1(2) .
C2 C1 C7 O2 11.4(3) .
C6 C1 C7 O2 -165.4(2) .
C2 C1 C7 C8 -109.7(3) .
C6 C1 C7 C8 73.4(3) .
O2 C7 C8 N3 60.9(2) .
C1 C7 C8 N3 -174.04(19) .
O4 C10 C11 C11 0.2(4) 2_657
O5 C10 C11 C11 -179.3(3) 2_657
C7 C8 N3 C9 173.7(2) .
